data_2107434
loop_
_publ_author_name
'Cadee, M.C.'
'Verschoor, G.C.'

_publ_section_title
;
 Barium tin chromium oxide, a new hollandite phase
;
_journal_name_full 'Acta Crystallographica B (24,1968-38,1982)'
_journal_page_first 3554
_journal_page_last 3558
_journal_volume 34
_journal_year 1978
_chemical_formula_sum 'Ba0.7 Cr1.4 O8 Sn1.6'
_chemical_name_systematic 'Ba0.7 Sn1.6 Cr1.4 O8'
_space_group_IT_number 12
_symmetry_space_group_name_Hall '-C 2y'
_symmetry_space_group_name_H-M 'C 1 2/m 1'
_cell_angle_alpha 90
_cell_angle_beta 134.27
_cell_angle_gamma 90
_cell_formula_units_Z 2
_cell_length_a 14.728
_cell_length_b 3.108
_cell_length_c 10.012
_cell_volume 328.166
_citation_journal_id_ASTM ACBCAR
_cod_data_source_file Cadee_ACBCAR_1978_1749.cif
_cod_data_source_block Ba0.7Cr1.4O8Sn1.6
_cod_original_cell_volume 328.1663
_cod_database_code 2107434

loop_
_symmetry_equiv_pos_as_xyz
x,y,z
-x,y,-z
-x,-y,-z
x,-y,z
x+1/2,y+1/2,z
-x+1/2,y+1/2,-z
-x+1/2,-y+1/2,-z
x+1/2,-y+1/2,z

loop_
_atom_site_label
_atom_site_type_symbol
_atom_site_fract_x
_atom_site_fract_y
_atom_site_fract_z
_atom_site_occupancy
_atom_site_U_iso_or_equiv
Cr2 Cr 0.8549 0 0.1864 0.35 0.0
O4 O 0.6594 0 0.9667 1 0.0
Cr1 Cr 0.3383 0 0.492 0.35 0.0
O2 O 0.0432 0 0.3556 1 0.0
Ba1 Ba 0 0.167 0 0.35 0.0
O3 O 0.6457 0 0.6883 1 0.0
Sn2 Sn 0.8549 0 0.1864 0.4 0.0
O1 O 0.2929 0 0.6475 1 0.0
Sn1 Sn 0.3383 0 0.492 0.4 0.0
